data_7034498
loop_
_publ_author_name
'Dinca, Alina S.'
'Shova, Sergiu'
'Ion, Adrian E.'
'Maxim, Catalin'
'Lloret, Francesc'
'Julve, Miguel'
'Andruh, Marius'

_publ_section_title
;
 Ascorbic acid decomposition into oxalate ions: a simple synthetic route
 towards oxalato-bridged heterometallic 3d-4f clusters.
;
_journal_issue 16
_journal_name_full 'Dalton transactions (Cambridge, England : 2003)'
_journal_page_first 7148
_journal_page_last 7151
_journal_paper_doi 10.1039/c5dt00778j
_journal_volume 44
_journal_year 2015
_chemical_formula_moiety 'C29 H28 Gd N2 Ni2 O17, 12(H2 O)'
_chemical_formula_sum 'C29 H52 Gd N2 Ni2 O29'
_chemical_formula_weight 1167.40
_chemical_name_systematic
;
 ? 
;
_space_group_crystal_system monoclinic
_space_group_IT_number 15
_space_group_name_Hall '-C 2yc'
_space_group_name_H-M_alt 'C 1 2/c 1'
_symmetry_space_group_name_Hall '-C 2yc'
_symmetry_space_group_name_H-M 'C 1 2/c 1'
_atom_sites_solution_hydrogens geom
_atom_sites_solution_primary direct
_atom_sites_solution_secondary difmap
_audit_creation_date 2015-02-14
_audit_creation_method
;
Olex2 1.2
(compiled 2015.01.26 svn.r3150 for OlexSys, GUI svn.r4998)
;
_audit_update_record
;
2015-02-15 deposited with the CCDC.
2015-03-20 downloaded from the CCDC.
;
_cell_angle_alpha 90.00
_cell_angle_beta 110.935(6)
_cell_angle_gamma 90.00
_cell_formula_units_Z 8
_cell_length_a 23.7331(11)
_cell_length_b 17.0913(6)
_cell_length_c 25.6958(14)
_cell_measurement_reflns_used 3531
_cell_measurement_temperature 199.8(4)
_cell_measurement_theta_max 29.1753
_cell_measurement_theta_min 2.3731
_cell_volume 9734.9(9)
_computing_cell_refinement
;
CrysAlisPro, Agilent Technologies,
Version 1.171.36.21 (release 14-08-2012 CrysAlis171 .NET)
(compiled Sep 14 2012,17:21:16)
;
_computing_data_collection
;
CrysAlisPro, Agilent Technologies,
Version 1.171.36.21 (release 14-08-2012 CrysAlis171 .NET)
(compiled Sep 14 2012,17:21:16)
;
_computing_data_reduction
;
CrysAlisPro, Agilent Technologies,
Version 1.171.36.21 (release 14-08-2012 CrysAlis171 .NET)
(compiled Sep 14 2012,17:21:16)
;
_computing_molecular_graphics 'Olex2 (Dolomanov et al., 2009)'
_computing_publication_material 'Olex2 (Dolomanov et al., 2009)'
_computing_structure_refinement 'ShelXL (Sheldrick, 2008)'
_computing_structure_solution 'ShelXS (Sheldrick, 2008)'
_diffrn_ambient_temperature 199.8(4)
_diffrn_detector_area_resol_mean 16.1593
_diffrn_measured_fraction_theta_full 0.992
_diffrn_measured_fraction_theta_max 0.992
_diffrn_measurement_details
;
  1 omega  -90.00  -64.00   1.0000   30.0000
omega____ theta____ kappa____ phi______ frames
    -      -17.0127 -178.0000  150.0000 26

  2 omega  -16.00   10.00   1.0000   30.0000
omega____ theta____ kappa____ phi______ frames
    -      -17.0127  -99.0000    0.0000 26

  3 omega   64.00   92.00   1.0000   30.0000
omega____ theta____ kappa____ phi______ frames
    -       19.6690  178.0000   60.0000 28

  4 omega  -53.00   91.00   1.0000   30.0000
omega____ theta____ kappa____ phi______ frames
    -       19.6690    0.0000  -60.0000 144

  5 omega   -6.00   19.00   1.0000   30.0000
omega____ theta____ kappa____ phi______ frames
    -       19.6690   38.0000  120.0000 25

  6 omega  -53.00   45.00   1.0000   30.0000
omega____ theta____ kappa____ phi______ frames
    -       19.6690  -38.0000  120.0000 98
;
_diffrn_measurement_device_type 'Xcalibur, Eos'
_diffrn_measurement_method '\w scans'
_diffrn_orient_matrix_UB_11 0.0171655000
_diffrn_orient_matrix_UB_12 -0.0341322000
_diffrn_orient_matrix_UB_13 0.0004430000
_diffrn_orient_matrix_UB_21 0.0028375000
_diffrn_orient_matrix_UB_22 0.0115532000
_diffrn_orient_matrix_UB_23 -0.0254662000
_diffrn_orient_matrix_UB_31 0.0268557000
_diffrn_orient_matrix_UB_32 0.0205885000
_diffrn_orient_matrix_UB_33 0.0149957000
_diffrn_radiation_monochromator graphite
_diffrn_radiation_type MoK\a
_diffrn_radiation_wavelength 0.71073
_diffrn_reflns_av_R_equivalents 0.0963
_diffrn_reflns_av_unetI/netI 0.1193
_diffrn_reflns_limit_h_max 26
_diffrn_reflns_limit_h_min -26
_diffrn_reflns_limit_k_max 18
_diffrn_reflns_limit_k_min -18
_diffrn_reflns_limit_l_max 28
_diffrn_reflns_limit_l_min -28
_diffrn_reflns_number 24557
_diffrn_reflns_theta_full 23.26
_diffrn_reflns_theta_max 23.26
_diffrn_reflns_theta_min 2.38
_diffrn_source 'Enhance (Mo) X-ray Source'
_exptl_absorpt_coefficient_mu 2.201
_exptl_absorpt_correction_T_max 1.00000
_exptl_absorpt_correction_T_min 0.88430
_exptl_absorpt_correction_type multi-scan
_exptl_absorpt_process_details
;
CrysAlisPro, Agilent Technologies,
Version 1.171.36.21 (release 14-08-2012 CrysAlis171 .NET)
(compiled Sep 14 2012,17:21:16)
Empirical absorption correction using spherical harmonics,
 implemented in SCALE3 ABSPACK scaling algorithm.
;
_exptl_crystal_colour 'clear light yellow'
_exptl_crystal_colour_lustre clear
_exptl_crystal_colour_modifier light
_exptl_crystal_colour_primary yellow
_exptl_crystal_density_diffrn 1.593
_exptl_crystal_density_method 'not measured'
_exptl_crystal_description prism
_exptl_crystal_F_000 4736
_exptl_crystal_size_max 0.4
_exptl_crystal_size_mid 0.2
_exptl_crystal_size_min 0.15
_refine_diff_density_max 0.906
_refine_diff_density_min -0.653
_refine_diff_density_rms 0.141
_refine_ls_extinction_method none
_refine_ls_goodness_of_fit_ref 1.028
_refine_ls_hydrogen_treatment constr
_refine_ls_matrix_type full
_refine_ls_number_parameters 567
_refine_ls_number_reflns 6948
_refine_ls_number_restraints 12
_refine_ls_restrained_S_all 1.028
_refine_ls_R_factor_all 0.1213
_refine_ls_R_factor_gt 0.0732
_refine_ls_shift/su_max 0.003
_refine_ls_shift/su_mean 0.000
_refine_ls_structure_factor_coef Fsqd
_refine_ls_weighting_details 'calc w=1/[\s^2^(Fo^2^)+(0.0819P)^2^+41.0974P] where P=(Fo^2^+2Fc^2^)/3'
_refine_ls_weighting_scheme calc
_refine_ls_wR_factor_gt 0.1642
_refine_ls_wR_factor_ref 0.1929
_reflns_number_gt 4484
_reflns_number_total 6948
_reflns_threshold_expression >2sigma(I)
_cod_data_source_file c5dt00778j2.cif
_cod_data_source_block exp_1692
_cod_depositor_comments 'Adding full bibliography for 7034494--7034500.cif.'
_cod_original_cell_volume 9734.9(8)
_cod_database_code 7034498
_chemical_oxdiff_formula 'C16 H20 N2 O8 Ni1 Cd1'
_chemical_oxdiff_usercomment '115/7, galben, 0.4x0.2x0.15'
_reflns_odcompleteness_completeness 99.91
_reflns_odcompleteness_iscentric 1
_reflns_odcompleteness_theta 26.32
_olex2_refinement_description
;
1. Fixed Uiso
 At 1.2 times of:
  All C(H) groups
 At 1.5 times of:
  All C(H,H,H) groups, All O(H,H) groups
2. Uiso/Uaniso restraints and constraints
Uanis(C28) \\sim Ueq: with sigma of 0.1 and sigma for terminal atoms of 0.2
Uanis(C28) \\sim Ueq: with sigma of 0.01 and sigma for terminal atoms of 0.02
3. Others
 Fixed Sof: O1V(0.25) H1VA(0.25) H1VB(0.25) O27W(0.2) H27A(0.2) H27B(0.2)
 O12W(0.8) H12A(0.8) H12B(0.8) O10W(0.5) H10A(0.5) H10B(0.5) O24W(0.55)
 H24A(0.55) H24B(0.55) O16W(0.45) H16A(0.45) H16B(0.45) O6W(0.3) H6WA(0.3)
 H6WB(0.3) O17W(0.5) H17A(0.5) H17B(0.5) O21W(0.5) H21A(0.5) H21B(0.5)
 O20W(0.75) H20A(0.75) H20B(0.75) O19W(0.5) H19A(0.5) H19B(0.5) O23W(0.5)
 H23A(0.5) H23B(0.5) O26W(0.4) H26D(0.4) H26E(0.4) O28W(0.5) H28A(0.5)
 H28B(0.5) O5W(0.2) H5WA(0.2) H5WB(0.2) O22W(0.4) H22A(0.4) H22B(0.4) O9W(0.2)
 H9WA(0.2) H9WB(0.2) O13W(0.25) H13D(0.25) H13E(0.25) O18W(0.5) H18A(0.5)
 H18B(0.5) O7W(0.35) H7WA(0.35) H7WB(0.35) O25W(0.5) H25A(0.5) H25B(0.5)
 O8W(0.4) H8WA(0.4) H8WB(0.4) O15W(0.4) H15A(0.4) H15B(0.4) O11W(0.75)
 H11A(0.75) H11B(0.75) O14W(0.35) H14D(0.35) H14E(0.35)
4.a Riding coordinates:
 O1W(H1WA,H1WB), O2W(H2WA,H2WB), O4W(H4WA,H4WB), C1(H1A,H1B,H1C), C3(H3),
 C6(H6), C13(H13A,H13B,H13C), C14(H14A,H14B,H14C), C16(H16), C19(H19), C26(H26A,
 H26B,H26C), O1V(H1VA,H1VB), O27W(H27A,H27B), O3W(H3WA,H3WB), O12W(H12A,H12B),
 O10W(H10A,H10B), O24W(H24A,H24B), O16W(H16A,H16B), O6W(H6WA,H6WB), O17W(H17A,
 H17B), O21W(H21A,H21B), O20W(H20A,H20B), O19W(H19A,H19B), O23W(H23A,H23B),
 O26W(H26D,H26E), O28W(H28A,H28B), O5W(H5WA,H5WB), O22W(H22A,H22B), O9W(H9WA,
 H9WB), O13W(H13D,H13E), O18W(H18A,H18B), O7W(H7WA,H7WB), O25W(H25A,H25B),
 O8W(H8WA,H8WB), O15W(H15A,H15B), O11W(H11A,H11B), O14W(H14D,H14E)
4.b Aromatic/amide H refined with riding coordinates:
 C7(H7), C8(H8), C11(H11), C20(H20), C21(H21), C24(H24)
;
_olex2_submission_special_instructions 'No special instructions were received'

loop_
_space_group_symop_id
_space_group_symop_operation_xyz
1 'x, y, z'
2 '-x, y, -z+1/2'
3 'x+1/2, y+1/2, z'
4 '-x+1/2, y+1/2, -z+1/2'
5 '-x, -y, -z'
6 'x, -y, z-1/2'
7 '-x+1/2, -y+1/2, -z'
8 'x+1/2, -y+1/2, z-1/2'

loop_
_atom_site_label
_atom_site_type_symbol
_atom_site_fract_x
_atom_site_fract_y
_atom_site_fract_z
_atom_site_U_iso_or_equiv
_atom_site_adp_type
_atom_site_occupancy
_atom_site_calc_flag
_atom_site_disorder_assembly
_atom_site_disorder_group
_atom_site_site_symmetry_order
_atom_site_refinement_flags_posn
_atom_site_refinement_flags_adp
_atom_site_refinement_flags_occupancy
Gd1 Gd -0.42046(2) -0.14367(3) -0.09279(3) 0.0380(2) Uani 1 d . . 1 . . .
Ni1 Ni -0.33083(7) -0.01760(9) -0.12426(8) 0.0533(5) Uani 1 d . . 1 . . .
Ni2 Ni -0.50881(7) -0.26768(9) -0.05822(8) 0.0499(5) Uani 1 d . . 1 . . .
O1 O -0.5302(4) -0.3805(5) -0.0728(5) 0.069(3) Uani 1 d . . 1 . . .
O1W O -0.3590(4) -0.0673(5) -0.2158(4) 0.072(3) Uani 1 d . . 1 . . .
H1WA H -0.3970 -0.0627 -0.2320 0.108 Uiso 1 d . . 1 R . .
H1WB H -0.3600 -0.1171 -0.2213 0.108 Uiso 1 d . . 1 R . .
O2 O -0.4560(3) -0.2775(4) -0.0916(3) 0.041(2) Uani 1 d . . 1 . . .
O2W O -0.3032(4) 0.0367(5) -0.0348(4) 0.070(3) Uani 1 d . . 1 . . .
H2WA H -0.2861 0.0771 -0.0135 0.105 Uiso 1 d . . 1 R . .
H2WB H -0.3207 0.0029 -0.0205 0.105 Uiso 1 d . . 1 R . .
O3 O -0.3292(3) -0.1243(4) -0.0854(4) 0.044(2) Uani 1 d . . 1 . . .
O4 O -0.2530(3) -0.0244(5) -0.1035(5) 0.072(3) Uani 1 d . . 1 . . .
O4W O -0.4416(4) -0.2911(5) 0.0326(4) 0.060(3) Uani 1 d . . 1 . . .
H4WA H -0.4360 -0.2491 0.0515 0.090 Uiso 1 d . . 1 R . .
H4WB H -0.4564 -0.3258 0.0477 0.090 Uiso 1 d . . 1 R . .
O5 O -0.3381(4) 0.0872(5) -0.1646(5) 0.075(3) Uani 1 d . . 1 . . .
O6 O -0.4085(3) -0.0179(4) -0.1407(4) 0.048(2) Uani 1 d . . 1 . . .
O7 O -0.4898(3) -0.1521(4) -0.0560(4) 0.044(2) Uani 1 d . . 1 . . .
O8 O -0.5571(4) -0.2483(5) -0.0203(4) 0.064(3) Uani 1 d . . 1 . . .
O9 O -0.3702(3) -0.1933(5) 0.0206(4) 0.048(2) Uani 1 d . . 1 . . .
O10 O -0.3687(3) -0.0470(5) -0.0049(4) 0.058(3) Uani 1 d . . 1 . . .
O11 O -0.3263(4) -0.1663(7) 0.1277(5) 0.083(3) Uani 1 d . . 1 . . .
O12 O -0.3063(4) -0.0182(6) 0.0992(5) 0.082(3) Uani 1 d . . 1 . . .
O13 O -0.5168(3) -0.1584(4) -0.1893(4) 0.046(2) Uani 1 d . . 1 . . .
O14 O -0.5720(3) -0.1693(5) -0.2985(4) 0.045(2) Uani 1 d . . 1 . . .
N1 N -0.3624(4) -0.2676(5) -0.0881(4) 0.039(3) Uani 1 d . . 1 . . .
N2 N -0.4848(4) -0.0206(5) -0.1082(5) 0.044(3) Uani 1 d . . 1 . . .
C1 C -0.5218(7) -0.5148(7) -0.0884(8) 0.089(6) Uani 1 d . . 1 . . .
H1A H -0.4872 -0.5472 -0.0832 0.134 Uiso 1 d . . 1 R . .
H1B H -0.5512 -0.5235 -0.1249 0.134 Uiso 1 d . . 1 R . .
H1C H -0.5390 -0.5275 -0.0608 0.134 Uiso 1 d . . 1 R . .
C2 C -0.5039(6) -0.4330(7) -0.0829(7) 0.067(5) Uani 1 d . . 1 . . .
C3 C -0.4552(6) -0.4168(6) -0.0860(7) 0.063(5) Uani 1 d . . 1 . . .
H3 H -0.4386 -0.4683 -0.0860 0.075 Uiso 1 d . . 1 R . .
C4 C -0.4335(5) -0.3459(6) -0.0889(5) 0.041(3) Uani 1 d . . 1 . . .
C5 C -0.3800(5) -0.3413(7) -0.0871(6) 0.044(3) Uani 1 d . . 1 . . .
C6 C -0.3506(6) -0.4068(7) -0.0850(7) 0.078(6) Uani 1 d . . 1 . . .
H6 H -0.3600 -0.4599 -0.0868 0.094 Uiso 1 d . . 1 R . .
C7 C -0.2997(7) -0.3988(9) -0.0803(9) 0.107(7) Uani 1 d . . 1 . . .
H7 H -0.2742 -0.4412 -0.0775 0.128 Uiso 1 calc . . 1 R . .
C8 C -0.2809(6) -0.3244(8) -0.0791(8) 0.085(6) Uani 1 d . . 1 . . .
H8 H -0.2402 -0.3179 -0.0734 0.102 Uiso 1 calc . . 1 R . .
C9 C -0.3130(6) -0.2586(6) -0.0852(6) 0.054(4) Uani 1 d . . 1 . . .
C10 C -0.2960(6) -0.1774(7) -0.0871(6) 0.050(4) Uani 1 d . . 1 . . .
C11 C -0.2482(6) -0.1641(7) -0.0902(7) 0.069(5) Uani 1 d . . 1 . . .
H11 H -0.2224 -0.2056 -0.0890 0.083 Uiso 1 calc . . 1 R . .
C12 C -0.2296(6) -0.0889(8) -0.0956(7) 0.062(4) Uani 1 d . . 1 . . .
C13 C -0.1737(6) -0.0887(9) -0.0918(8) 0.094(6) Uani 1 d . . 1 . . .
H13A H -0.1646 -0.1374 -0.1057 0.141 Uiso 1 d . . 1 R . .
H13B H -0.1480 -0.0824 -0.0536 0.141 Uiso 1 d . . 1 R . .
H13C H -0.1670 -0.0463 -0.1135 0.141 Uiso 1 d . . 1 R . .
C14 C -0.3685(6) 0.2179(8) -0.1919(8) 0.097(6) Uani 1 d . . 1 . . .
H14A H -0.3291 0.2245 -0.1936 0.145 Uiso 1 d . . 1 R . .
H14B H -0.3740 0.2544 -0.1657 0.145 Uiso 1 d . . 1 R . .
H14C H -0.3985 0.2272 -0.2281 0.145 Uiso 1 d . . 1 R . .
C15 C -0.3750(6) 0.1351(8) -0.1737(7) 0.065(4) Uani 1 d . . 1 . . .
C16 C -0.4222(5) 0.1186(7) -0.1672(6) 0.060(4) Uani 1 d . . 1 . . .
H16 H -0.4435 0.1672 -0.1775 0.072 Uiso 1 d . . 1 R . .
C17 C -0.4349(5) 0.0471(8) -0.1504(6) 0.052(4) Uani 1 d . . 1 . . .
C18 C -0.4821(5) 0.0458(7) -0.1368(6) 0.049(4) Uani 1 d . . 1 . . .
C19 C -0.5194(6) 0.1073(7) -0.1535(7) 0.074(5) Uani 1 d . . 1 . . .
H19 H -0.5234 0.1532 -0.1763 0.089 Uiso 1 d . . 1 R . .
C20 C -0.5593(6) 0.1010(9) -0.1361(9) 0.107(8) Uani 1 d . . 1 . . .
H20 H -0.5881 0.1403 -0.1424 0.129 Uiso 1 calc . . 1 R . .
C21 C -0.5628(6) 0.0341(7) -0.1063(8) 0.088(6) Uani 1 d . . 1 . . .
H21 H -0.5960 0.0307 -0.0952 0.105 Uiso 1 calc . . 1 R . .
C22 C -0.5236(5) -0.0261(7) -0.0915(6) 0.051(4) Uani 1 d . . 1 . . .
C23 C -0.5250(5) -0.1014(7) -0.0613(6) 0.046(3) Uani 1 d . . 1 . . .
C24 C -0.5638(6) -0.1133(7) -0.0423(7) 0.061(5) Uani 1 d . . 1 . . .
H24 H -0.5879 -0.0708 -0.0414 0.073 Uiso 1 calc . . 1 R . .
C25 C -0.5764(6) -0.1819(8) -0.0219(7) 0.070(5) Uani 1 d . . 1 . . .
C26 C -0.6200(7) -0.1799(9) -0.0014(8) 0.108(7) Uani 1 d . . 1 . . .
H26A H -0.6421 -0.1319 -0.0123 0.162 Uiso 1 d . . 1 R . .
H26B H -0.6029 -0.1828 0.0385 0.162 Uiso 1 d . . 1 R . .
H26C H -0.6467 -0.2234 -0.0156 0.162 Uiso 1 d . . 1 R . .
C27 C -0.3458(5) -0.1462(8) 0.0686(8) 0.062(4) Uani 1 d . . 1 . . .
C28 C -0.3388(6) -0.0645(9) 0.0547(7) 0.061(4) Uani 1 d . . 1 . U .
C29 C -0.5261(6) -0.1643(7) -0.2471(7) 0.051(4) Uani 1 d . . 1 . . .
O1V O -0.398(2) -0.600(3) -0.004(2) 0.107(15) Uiso 0.25 d A 2 1 . . .
H1VA H -0.4322 -0.5815 -0.0049 0.160 Uiso 0.25 d A 2 1 R . .
H1VB H -0.3701 -0.5716 0.0175 0.160 Uiso 0.25 d A 2 1 R . .
O27W O -0.205(2) 0.126(3) -0.078(2) 0.088(17) Uiso 0.20 d B 2 1 . . .
H27A H -0.2324 0.1390 -0.0645 0.132 Uiso 0.20 d B 2 1 R . .
H27B H -0.1763 0.1588 -0.0660 0.132 Uiso 0.20 d B 2 1 R . .
O3W O -0.5776(4) -0.2461(5) -0.1550(4) 0.072(3) Uani 1 d . . 1 . . .
H3WA H -0.5565 -0.2161 -0.1671 0.107 Uiso 1 d . . 1 R . .
H3WB H -0.6128 -0.2270 -0.1633 0.107 Uiso 1 d . . 1 R . .
O12W O -0.1586(8) -0.1036(11) -0.2471(8) 0.144(7) Uiso 0.80 d C 2 1 . . .
H12A H -0.1622 -0.0796 -0.2771 0.216 Uiso 0.80 d C 2 1 R . .
H12B H -0.1463 -0.1499 -0.2486 0.216 Uiso 0.80 d C 2 1 R . .
O10W O -0.3859(12) -0.3664(14) -0.2564(11) 0.120(9) Uiso 0.50 d . . 1 . . .
H10A H -0.3651 -0.3261 -0.2421 0.179 Uiso 0.50 d . . 1 R . .
H10B H -0.3898 -0.3697 -0.2905 0.179 Uiso 0.50 d . . 1 R . .
O24W O -0.2313(10) 0.1579(12) 0.0344(10) 0.095(7) Uiso 0.55 d D 1 1 . . .
H24A H -0.2240 0.1387 0.0664 0.143 Uiso 0.55 d D 1 1 R . .
H24B H -0.2031 0.1907 0.0379 0.143 Uiso 0.55 d D 1 1 R . .
O16W O -0.6882(13) -0.1295(16) -0.2259(12) 0.116(10) Uiso 0.45 d . . 1 . . .
H16A H -0.6587 -0.1215 -0.1933 0.174 Uiso 0.45 d . . 1 R . .
H16B H -0.7157 -0.1329 -0.2120 0.174 Uiso 0.45 d . . 1 R . .
O6W O -0.3951(16) -0.602(2) -0.1184(16) 0.095(11) Uiso 0.30 d E 2 1 . . .
H6WA H -0.3916 -0.6136 -0.0852 0.142 Uiso 0.30 d E 2 1 R . .
H6WB H -0.4076 -0.5556 -0.1257 0.142 Uiso 0.30 d E 2 1 R . .
O17W O -0.6843(11) -0.2365(14) -0.1598(11) 0.118(9) Uiso 0.50 d . . 1 . . .
H17A H -0.7053 -0.2371 -0.1944 0.176 Uiso 0.50 d . . 1 R . .
H17B H -0.7067 -0.2463 -0.1413 0.176 Uiso 0.50 d . . 1 R . .
O21W O -0.2543(11) 0.1228(13) 0.1298(10) 0.093(7) Uiso 0.50 d F 2 1 . . .
H21A H -0.2891 0.1042 0.1118 0.140 Uiso 0.50 d F 2 1 R . .
H21B H -0.2437 0.1096 0.1639 0.140 Uiso 0.50 d F 2 1 R . .
O20W O -0.4363(6) -0.3015(8) 0.1486(6) 0.078(4) Uiso 0.75 d . . 1 . . .
H20A H -0.4681 -0.2805 0.1336 0.118 Uiso 0.75 d . . 1 R . .
H20B H -0.4360 -0.3037 0.1810 0.118 Uiso 0.75 d . . 1 R . .
O19W O -0.6262(12) -0.3826(15) -0.0603(12) 0.107(9) Uiso 0.50 d G 1 1 . . .
H19A H -0.5939 -0.3961 -0.0652 0.160 Uiso 0.50 d G 1 1 R . .
H19B H -0.6262 -0.3333 -0.0557 0.160 Uiso 0.50 d G 1 1 R . .
O23W O -0.4813(11) 0.3158(15) -0.1747(10) 0.115(8) Uiso 0.50 d . . 1 . . .
H23A H -0.4460 0.3194 -0.1758 0.172 Uiso 0.50 d . . 1 R . .
H23B H -0.4987 0.2756 -0.1929 0.172 Uiso 0.50 d . . 1 R . .
O26W O -0.1816(15) 0.092(2) -0.0163(15) 0.128(12) Uiso 0.40 d H 1 1 . . .
H26D H -0.1480 0.1055 -0.0217 0.192 Uiso 0.40 d H 1 1 R . .
H26E H -0.1660 0.0970 0.0192 0.192 Uiso 0.40 d H 1 1 R . .
O28W O -0.2469(10) 0.1336(13) -0.1753(10) 0.103(8) Uiso 0.50 d . . 1 . . .
H28A H -0.2442 0.0985 -0.1484 0.155 Uiso 0.50 d . . 1 R . .
H28B H -0.2467 0.1785 -0.1597 0.155 Uiso 0.50 d . . 1 R . .
O5W O -0.433(3) -0.581(3) -0.217(3) 0.11(2) Uiso 0.20 d I 2 1 . . .
H5WA H -0.3951 -0.5908 -0.2081 0.169 Uiso 0.20 d I 2 1 R . .
H5WB H -0.4490 -0.5787 -0.2522 0.169 Uiso 0.20 d I 2 1 R . .
O22W O -0.2196(17) 0.105(2) 0.1192(15) 0.142(14) Uiso 0.40 d J 3 1 . . .
H22A H -0.2035 0.1497 0.1303 0.213 Uiso 0.40 d J 3 1 R . .
H22B H -0.1924 0.0725 0.1201 0.213 Uiso 0.40 d J 3 1 R . .
O9W O -0.5000 -0.354(3) -0.2500 0.127(17) Uiso 0.40 d K 2 2 S T P
H9WA H -0.4669 -0.3514 -0.2224 0.190 Uiso 0.20 d K 2 1 R . .
H9WB H -0.4930 -0.3518 -0.2802 0.190 Uiso 0.20 d K 2 1 R . .
O13W O -0.279(3) 0.041(3) -0.263(2) 0.14(2) Uiso 0.25 d L 5 1 . . .
H13D H -0.2928 -0.0051 -0.2741 0.207 Uiso 0.25 d L 5 1 R . .
H13E H -0.2519 0.0448 -0.2694 0.207 Uiso 0.25 d L 5 1 R . .
O18W O -0.6398(12) -0.3781(14) -0.0988(12) 0.105(8) Uiso 0.50 d M 2 1 . . .
H18A H -0.6742 -0.3697 -0.1255 0.158 Uiso 0.50 d M 2 1 R . .
H18B H -0.6329 -0.4265 -0.0988 0.158 Uiso 0.50 d M 2 1 R . .
O7W O -0.3738(14) -0.6009(18) -0.0614(14) 0.093(10) Uiso 0.35 d N 1 1 . . .
H7WA H -0.3759 -0.6242 -0.0314 0.140 Uiso 0.35 d N 1 1 R . .
H7WB H -0.4058 -0.6190 -0.0886 0.140 Uiso 0.35 d N 1 1 R . .
O25W O -0.2534(10) 0.1833(13) -0.0013(10) 0.084(7) Uiso 0.50 d O 2 1 . . .
H25A H -0.2298 0.1888 0.0323 0.126 Uiso 0.50 d O 2 1 R . .
H25B H -0.2767 0.2226 -0.0110 0.126 Uiso 0.50 d O 2 1 R . .
O8W O -0.4611(14) -0.446(2) -0.2441(14) 0.128(12) Uiso 0.40 d . 1 1 . . .
H8WA H -0.4552 -0.4936 -0.2424 0.192 Uiso 0.40 d . 1 1 R . .
H8WB H -0.4982 -0.4322 -0.2602 0.192 Uiso 0.40 d . 1 1 R . .
O15W O -0.1604(14) 0.0348(18) -0.2075(13) 0.117(11) Uiso 0.40 d P 3 1 . . .
H15A H -0.1831 -0.0048 -0.2190 0.175 Uiso 0.40 d P 3 1 R . .
H15B H -0.1505 0.0388 -0.1724 0.175 Uiso 0.40 d P 3 1 R . .
O11W O -0.2193(7) -0.2357(10) -0.2313(7) 0.116(6) Uiso 0.75 d Q 1 1 . . .
H11A H -0.2243 -0.2737 -0.2120 0.174 Uiso 0.75 d Q 1 1 R . .
H11B H -0.2199 -0.1929 -0.2146 0.174 Uiso 0.75 d Q 1 1 R . .
O14W O -0.2253(18) 0.047(2) -0.2677(16) 0.120(13) Uiso 0.35 d R 4 1 . . .
H14D H -0.2236 0.0189 -0.2398 0.180 Uiso 0.35 d R 4 1 R . .
H14E H -0.2545 0.0786 -0.2751 0.180 Uiso 0.35 d R 4 1 R . .

loop_
_atom_site_aniso_label
_atom_site_aniso_U_11
_atom_site_aniso_U_22
_atom_site_aniso_U_33
_atom_site_aniso_U_23
_atom_site_aniso_U_13
_atom_site_aniso_U_12
Gd1 0.0255(4) 0.0306(4) 0.0614(5) 0.0005(3) 0.0200(3) 0.0062(3)
Ni1 0.0249(9) 0.0371(9) 0.1023(16) 0.0029(10) 0.0282(10) 0.0025(7)
Ni2 0.0380(10) 0.0331(9) 0.0929(15) -0.0012(9) 0.0409(10) 0.0031(7)
O1 0.043(5) 0.037(5) 0.148(10) -0.004(6) 0.058(7) -0.008(4)
O1W 0.035(5) 0.073(7) 0.121(9) -0.009(6) 0.042(6) -0.008(5)
O2 0.027(4) 0.032(5) 0.072(6) 0.004(4) 0.027(5) 0.007(4)
O2W 0.045(5) 0.041(5) 0.137(9) -0.024(6) 0.048(6) -0.010(4)
O3 0.023(4) 0.031(5) 0.081(7) 0.000(4) 0.021(5) 0.008(4)
O4 0.024(5) 0.040(5) 0.163(11) -0.001(6) 0.047(6) 0.007(4)
O4W 0.056(6) 0.037(5) 0.100(8) 0.006(5) 0.045(6) 0.004(4)
O5 0.030(5) 0.048(6) 0.159(11) 0.016(6) 0.048(6) 0.003(5)
O6 0.025(4) 0.034(5) 0.097(7) 0.002(5) 0.035(5) 0.006(4)
O7 0.027(4) 0.031(4) 0.084(7) 0.000(4) 0.033(5) 0.008(4)
O8 0.045(5) 0.040(5) 0.136(9) 0.004(6) 0.066(6) 0.002(4)
O9 0.033(5) 0.044(5) 0.076(7) -0.004(5) 0.032(5) 0.009(4)
O10 0.029(5) 0.054(6) 0.093(8) -0.019(5) 0.026(5) 0.003(4)
O11 0.055(7) 0.113(9) 0.078(9) -0.009(7) 0.022(6) 0.012(6)
O12 0.055(7) 0.068(7) 0.126(10) -0.034(7) 0.035(7) -0.003(5)
O13 0.029(5) 0.041(5) 0.077(7) -0.004(5) 0.030(5) 0.004(4)
O14 0.022(5) 0.047(5) 0.065(7) 0.003(5) 0.014(5) -0.001(4)
N1 0.019(5) 0.034(6) 0.064(8) 0.000(5) 0.016(5) 0.004(4)
N2 0.021(5) 0.027(6) 0.095(9) -0.006(6) 0.033(6) 0.002(4)
C1 0.086(12) 0.038(9) 0.176(19) -0.008(10) 0.085(13) -0.005(8)
C2 0.058(9) 0.025(7) 0.139(15) -0.003(9) 0.060(11) 0.004(7)
C3 0.049(8) 0.015(6) 0.140(15) -0.032(8) 0.053(10) -0.015(6)
C4 0.024(7) 0.031(7) 0.069(10) -0.004(7) 0.018(7) 0.009(5)
C5 0.030(7) 0.035(8) 0.068(10) -0.006(7) 0.019(7) 0.002(6)
C6 0.051(9) 0.016(7) 0.187(19) 0.013(9) 0.065(11) 0.014(6)
C7 0.054(11) 0.059(11) 0.23(2) 0.013(13) 0.075(14) 0.024(9)
C8 0.038(8) 0.050(9) 0.181(19) 0.011(11) 0.057(11) 0.011(7)
C9 0.036(8) 0.024(7) 0.113(13) 0.002(7) 0.038(9) 0.013(6)
C10 0.039(8) 0.041(8) 0.073(11) -0.003(7) 0.024(8) 0.009(7)
C11 0.031(8) 0.043(8) 0.145(16) 0.009(9) 0.046(10) 0.013(6)
C12 0.034(8) 0.062(10) 0.103(13) 0.003(9) 0.042(9) -0.009(7)
C13 0.052(10) 0.086(12) 0.171(19) 0.010(13) 0.074(12) 0.007(9)
C14 0.037(8) 0.059(10) 0.20(2) 0.034(12) 0.046(11) 0.010(7)
C15 0.044(9) 0.042(8) 0.116(14) 0.011(9) 0.037(10) 0.002(7)
C16 0.033(8) 0.036(8) 0.125(14) 0.018(8) 0.044(9) 0.009(6)
C17 0.018(7) 0.059(9) 0.085(11) 0.000(8) 0.025(7) 0.003(6)
C18 0.029(7) 0.031(7) 0.090(11) -0.002(7) 0.024(8) 0.000(6)
C19 0.038(8) 0.035(8) 0.166(17) 0.019(9) 0.058(10) 0.017(7)
C20 0.056(10) 0.052(10) 0.25(2) 0.023(13) 0.093(14) 0.029(8)
C21 0.066(10) 0.026(7) 0.21(2) 0.010(10) 0.101(13) 0.016(7)
C22 0.035(7) 0.030(7) 0.099(12) 0.006(7) 0.037(8) 0.006(6)
C23 0.034(7) 0.032(7) 0.082(11) -0.011(7) 0.034(8) 0.003(6)
C24 0.053(9) 0.019(6) 0.136(15) -0.012(8) 0.064(10) -0.003(6)
C25 0.047(9) 0.051(9) 0.139(15) -0.011(10) 0.066(10) 0.006(7)
C26 0.066(11) 0.080(12) 0.22(2) -0.004(13) 0.097(15) -0.009(9)
C27 0.021(7) 0.062(10) 0.110(15) 0.000(10) 0.032(9) 0.019(7)
C28 0.040(7) 0.062(7) 0.086(9) -0.009(7) 0.030(6) 0.006(6)
C29 0.043(8) 0.029(7) 0.097(13) 0.000(8) 0.043(9) 0.007(6)
O3W 0.032(5) 0.066(6) 0.129(9) 0.001(6) 0.044(6) 0.001(4)

loop_
_atom_type_symbol
_atom_type_description
_atom_type_scat_dispersion_real
_atom_type_scat_dispersion_imag
_atom_type_scat_source
C C 0.0033 0.0016 'International Tables Vol C Tables 4.2.6.8 and 6.1.1.4'
H H 0.0000 0.0000 'International Tables Vol C Tables 4.2.6.8 and 6.1.1.4'
Gd Gd -0.1653 3.9035 'International Tables Vol C Tables 4.2.6.8 and 6.1.1.4'
N N 0.0061 0.0033 'International Tables Vol C Tables 4.2.6.8 and 6.1.1.4'
Ni Ni 0.3393 1.1124 'International Tables Vol C Tables 4.2.6.8 and 6.1.1.4'
O O 0.0106 0.0060 'International Tables Vol C Tables 4.2.6.8 and 6.1.1.4'

loop_
_geom_angle_atom_site_label_1
_geom_angle_atom_site_label_2
_geom_angle_atom_site_label_3
_geom_angle
_geom_angle_site_symmetry_1
_geom_angle_site_symmetry_3
O2 Gd1 O6 153.8(3) . .
O2 Gd1 O9 74.3(3) . .
O2 Gd1 O10 128.0(3) . .
O2 Gd1 O13 75.1(3) . .
O2 Gd1 O14 88.1(2) . 2_454
O2 Gd1 N1 52.7(2) . .
O2 Gd1 N2 125.8(2) . .
O2 Gd1 C10 99.2(3) . .
O2 Gd1 C23 84.1(3) . .
O3 Gd1 O2 119.3(2) . .
O3 Gd1 O6 68.0(3) . .
O3 Gd1 O7 150.9(3) . .
O3 Gd1 O9 85.1(3) . .
O3 Gd1 O10 71.8(3) . .
O3 Gd1 O13 126.3(3) . .
O3 Gd1 O14 79.1(3) . 2_454
O3 Gd1 N1 66.7(3) . .
O3 Gd1 N2 114.8(3) . .
O3 Gd1 C10 20.3(3) . .
O3 Gd1 C23 149.5(3) . .
O6 Gd1 O9 131.8(3) . .
O6 Gd1 O10 78.0(3) . .
O6 Gd1 O13 80.8(3) . .
O6 Gd1 O14 67.9(2) . 2_454
O6 Gd1 N2 52.5(2) . .
O6 Gd1 C10 84.6(3) . .
O6 Gd1 C23 100.1(3) . .
O7 Gd1 O2 67.3(2) . .
O7 Gd1 O6 119.9(2) . .
O7 Gd1 O9 69.0(3) . .
O7 Gd1 O10 82.3(3) . .
O7 Gd1 O13 82.5(3) . .
O7 Gd1 O14 129.9(3) . 2_454
O7 Gd1 N1 114.3(3) . .
O7 Gd1 N2 67.5(3) . .
O7 Gd1 C10 149.5(3) . .
O7 Gd1 C23 19.9(3) . .
O9 Gd1 C10 81.2(3) . .
O9 Gd1 C23 83.0(3) . .
O10 Gd1 O9 55.3(3) . .
O10 Gd1 O13 143.0(2) . .
O10 Gd1 O14 141.6(2) . 2_454
O10 Gd1 C10 86.0(3) . .
O10 Gd1 C23 78.3(3) . .
O13 Gd1 O9 144.3(2) . .
O13 Gd1 O14 48.3(2) . 2_454
O13 Gd1 C10 121.7(3) . .
O13 Gd1 C23 76.0(3) . .
O14 Gd1 O9 146.7(2) 2_454 .
O14 Gd1 C10 73.9(3) 2_454 .
O14 Gd1 C23 123.8(3) 2_454 .
N1 Gd1 O6 125.7(2) . .
N1 Gd1 O9 71.2(3) . .
N1 Gd1 O10 113.4(3) . .
N1 Gd1 O13 103.6(3) . .
N1 Gd1 O14 75.6(3) . 2_454
N1 Gd1 N2 174.1(3) . .
N1 Gd1 C10 46.5(3) . .
N1 Gd1 C23 133.9(3) . .
N2 Gd1 O9 114.4(3) . .
N2 Gd1 O10 72.2(3) . .
N2 Gd1 O13 70.9(3) . .
N2 Gd1 O14 98.9(3) . 2_454
N2 Gd1 C10 134.5(3) . .
N2 Gd1 C23 47.6(3) . .
C10 Gd1 C23 162.3(4) . .
O1W Ni1 Gd1 91.76(19) . .
O2W Ni1 Gd1 89.9(2) . .
O2W Ni1 O1W 177.8(3) . .
O3 Ni1 Gd1 38.37(19) . .
O3 Ni1 O1W 96.5(3) . .
O3 Ni1 O2W 85.7(3) . .
O4 Ni1 Gd1 125.9(3) . .
O4 Ni1 O1W 100.0(4) . .
O4 Ni1 O2W 80.3(4) . .
O4 Ni1 O3 87.6(4) . .
O4 Ni1 O5 95.9(4) . .
O4 Ni1 O6 174.6(4) . .
O5 Ni1 Gd1 138.2(2) . .
O5 Ni1 O1W 82.4(4) . .
O5 Ni1 O2W 95.4(4) . .
O5 Ni1 O3 176.5(3) . .
O6 Ni1 Gd1 48.8(3) . .
O6 Ni1 O1W 81.9(3) . .
O6 Ni1 O2W 98.1(3) . .
O6 Ni1 O3 87.2(3) . .
O6 Ni1 O5 89.4(3) . .
O1 Ni2 Gd1 135.2(2) . .
O1 Ni2 O4W 93.4(4) . .
O1 Ni2 O7 171.3(4) . .
O2 Ni2 Gd1 45.8(2) . .
O2 Ni2 O1 89.7(3) . .
O2 Ni2 O4W 96.8(3) . .
O2 Ni2 O7 85.2(3) . .
O2 Ni2 O8 173.3(4) . .
O4W Ni2 Gd1 96.06(19) . .
O7 Ni2 Gd1 39.46(18) . .
O7 Ni2 O4W 94.2(3) . .
O8 Ni2 Gd1 128.3(3) . .
O8 Ni2 O1 96.5(3) . .
O8 Ni2 O4W 80.1(4) . .
O8 Ni2 O7 89.0(3) . .
C2 O1 Ni2 131.4(8) . .
Ni1 O1W H1WA 109.2 . .
Ni1 O1W H1WB 120.1 . .
H1WA O1W H1WB 92.9 . .
Ni2 O2 Gd1 103.1(3) . .
C4 O2 Gd1 135.9(6) . .
C4 O2 Ni2 114.7(7) . .
Ni1 O2W H2WA 145.4 . .
Ni1 O2W H2WB 98.2 . .
H2WA O2W H2WB 116.1 . .
Ni1 O3 Gd1 104.5(3) . .
C10 O3 Gd1 122.2(8) . .
C10 O3 Ni1 122.8(8) . .
C12 O4 Ni1 119.0(8) . .
Ni2 O4W H4WA 109.6 . .
Ni2 O4W H4WB 109.3 . .
H4WA O4W H4WB 109.5 . .
C15 O5 Ni1 129.8(9) . .
Ni1 O6 Gd1 100.2(3) . .
C17 O6 Gd1 135.3(7) . .
C17 O6 Ni1 117.1(7) . .
Ni2 O7 Gd1 104.3(3) . .
C23 O7 Gd1 121.1(8) . .
C23 O7 Ni2 125.0(7) . .
C25 O8 Ni2 117.6(8) . .
C27 O9 Gd1 127.9(8) . .
C28 O10 Gd1 130.5(8) . .
C29 O13 Gd1 136.4(6) . .
C29 O14 Gd1 134.4(6) . 2_454
C5 N1 Gd1 129.1(7) . .
C9 N1 Gd1 114.7(8) . .
C9 N1 C5 116.2(10) . .
C18 N2 Gd1 128.9(6) . .
C22 N2 Gd1 113.0(8) . .
C22 N2 C18 117.8(10) . .
H1A C1 H1B 109.4 . .
H1A C1 H1C 109.5 . .
H1B C1 H1C 109.5 . .
C2 C1 H1A 109.7 . .
C2 C1 H1B 109.3 . .
C2 C1 H1C 109.5 . .
O1 C2 C1 126.7(12) . .
O1 C2 C3 115.6(12) . .
C3 C2 C1 117.6(12) . .
C2 C3 H3 100.9 . .
C2 C3 C4 127.3(12) . .
C4 C3 H3 131.8 . .
O2 C4 C3 132.4(10) . .
C5 C4 O2 110.1(10) . .
C5 C4 C3 117.4(11) . .
C4 C5 N1 112.2(10) . .
C4 C5 C6 117.7(12) . .
C6 C5 N1 130.1(11) . .
C5 C6 H6 135.7 . .
C7 C6 C5 114.7(13) . .
C7 C6 H6 109.6 . .
C6 C7 H7 122.3 . .
C6 C7 C8 115.5(13) . .
C8 C7 H7 122.3 . .
C7 C8 H8 115.7 . .
C9 C8 C7 128.5(12) . .
C9 C8 H8 115.7 . .
N1 C9 C8 114.7(12) . .
N1 C9 C10 114.3(10) . .
C8 C9 C10 130.9(12) . .
O3 C10 Gd1 37.5(5) . .
O3 C10 C9 121.5(10) . .
C9 C10 Gd1 84.5(7) . .
C11 C10 Gd1 156.9(10) . .
C11 C10 O3 120.6(13) . .
C11 C10 C9 118.0(12) . .
C10 C11 H11 119.0 . .
C10 C11 C12 122.0(12) . .
C12 C11 H11 119.0 . .
O4 C12 C11 135.8(11) . .
O4 C12 C13 113.8(13) . .
C13 C12 C11 110.4(13) . .
C12 C13 H13A 109.3 . .
C12 C13 H13B 109.6 . .
C12 C13 H13C 109.6 . .
H13A C13 H13B 109.5 . .
H13A C13 H13C 109.4 . .
H13B C13 H13C 109.5 . .
H14A C14 H14B 109.5 . .
H14A C14 H14C 109.5 . .
H14B C14 H14C 109.5 . .
C15 C14 H14A 109.4 . .
C15 C14 H14B 109.6 . .
C15 C14 H14C 109.4 . .
O5 C15 C14 124.7(12) . .
O5 C15 C16 118.2(13) . .
C16 C15 C14 117.1(13) . .
C15 C16 H16 100.5 . .
C15 C16 C17 124.5(12) . .
C17 C16 H16 135.0 . .
O6 C17 C16 134.8(10) . .
O6 C17 C18 110.6(11) . .
C18 C17 C16 114.4(11) . .
C17 C18 N2 111.9(11) . .
C17 C18 C19 116.1(12) . .
C19 C18 N2 132.0(10) . .
C18 C19 H19 137.9 . .
C20 C19 C18 109.4(14) . .
C20 C19 H19 112.6 . .
C19 C20 H20 120.2 . .
C19 C20 C21 119.5(13) . .
C21 C20 H20 120.2 . .
C20 C21 H21 116.2 . .
C22 C21 C20 127.6(11) . .
C22 C21 H21 116.2 . .
N2 C22 C21 113.4(12) . .
N2 C22 C23 115.4(10) . .
C21 C22 C23 131.0(10) . .
O7 C23 Gd1 39.0(5) . .
O7 C23 C22 122.8(10) . .
O7 C23 C24 116.2(12) . .
C22 C23 Gd1 83.8(6) . .
C24 C23 Gd1 155.0(10) . .
C24 C23 C22 121.0(11) . .
C23 C24 H24 116.2 . .
C23 C24 C25 127.5(12) . .
C25 C24 H24 116.2 . .
O8 C25 C24 133.1(11) . .
O8 C25 C26 110.5(13) . .
C26 C25 C24 116.4(13) . .
C25 C26 H26A 109.4 . .
C25 C26 H26B 109.5 . .
C25 C26 H26C 109.5 . .
H26A C26 H26B 109.5 . .
H26A C26 H26C 109.5 . .
H26B C26 H26C 109.5 . .
O9 C27 O11 130.7(12) . .
O9 C27 C28 112.1(14) . .
O11 C27 C28 117.2(14) . .
O12 C28 O10 131.8(13) . .
O12 C28 C27 115.0(15) . .
C27 C28 O10 113.2(14) . .
O14 C29 O13 140.9(9) . .
C29 C29 O13 108.8(19) 2_454 .
C29 C29 O14 110.3(18) 2_454 .
H1VA O1V H1VB 109.5 . .
H1VA O1V H7WA 140.7 . .
H1VB O1V H7WA 99.6 . .
H27A O27W H27B 109.5 . .
H3WA O3W H3WB 109.4 . .
H12A O12W H12B 109.5 . .
H10A O10W H10B 109.5 . .
H24A O24W H24B 105.7 . .
H24A O24W H25A 119.0 . .
H24B O24W H25A 44.0 . .
H16A O16W H16B 94.4 . .
H6WA O6W H6WB 109.5 . .
H6WA O6W H7WB 20.6 . .
H6WB O6W H7WB 106.9 . .
H17A O17W H17B 109.5 . .
H21A O21W H21B 109.5 . .
H21A O21W H22A 149.7 . .
H21B O21W H22A 98.7 . .
H20A O20W H20B 100.0 . .
H19A O19W H19B 109.5 . .
H19A O19W H18B 64.7 . .
H19B O19W H18B 136.5 . .
H23A O23W H23B 109.5 . .
H26D O26W H26E 93.7 . .
H28A O28W H28B 104.4 . .
H5WA O5W H5WB 109.5 . .
H24A O22W H21B 143.8 . .
H24A O22W H22A 80.7 . .
H24A O22W H22B 94.8 . .
H21B O22W H22A 86.9 . .
H21B O22W H22B 121.3 . .
H22A O22W H22B 109.5 . .
H9WA O9W H9WB 109.5 . .
H9WA O9W H8WB 97.3 . .
H9WB O9W H8WB 80.6 . .
H13D O13W H13E 106.8 . .
H13D O13W H14D 95.5 . .
H13D O13W H14E 134.6 . .
H13E O13W H14D 44.4 . .
H13E O13W H14E 36.6 . .
H14D O13W H14E 73.6 . .
H19A O18W H19B 68.8 . .
H19A O18W H18A 173.8 . .
H19A O18W H18B 67.1 . .
H19B O18W H18A 117.1 . .
H19B O18W H18B 126.3 . .
H18A O18W H18B 106.8 . .
H6WA O7W H7WA 116.9 . .
H6WA O7W H7WB 17.1 . .
H7WA O7W H7WB 103.4 . .
H24B O25W H25A 24.1 . .
H24B O25W H25B 119.0 . .
H25A O25W H25B 109.4 . .
O8W O8W H8WA 98.9 2_454 .
O8W O8W H8WB 24.1 2_454 .
H8WA O8W H8WB 114.5 . .
H15A O15W H15B 109.5 . .
H15A O15W H14D 42.2 . .
H15B O15W H14D 117.3 . .
H11A O11W H11B 109.4 . .
H13E O14W H14D 76.5 . .
H13E O14W H14E 44.4 . .
H14D O14W H14E 109.5 . .

loop_
_geom_bond_atom_site_label_1
_geom_bond_atom_site_label_2
_geom_bond_distance
_geom_bond_site_symmetry_2
Gd1 O2 2.442(7) .
Gd1 O3 2.132(7) .
Gd1 O6 2.543(8) .
Gd1 O7 2.177(6) .
Gd1 O9 2.855(9) .
Gd1 O10 2.713(9) .
Gd1 O13 2.719(9) .
Gd1 O14 2.769(9) 2_454
Gd1 N1 2.507(9) .
Gd1 N2 2.546(8) .
Gd1 C10 2.962(12) .
Gd1 C23 2.962(10) .
Ni1 O1W 2.361(10) .
Ni1 O2W 2.344(10) .
Ni1 O3 2.072(8) .
Ni1 O4 1.734(7) .
Ni1 O5 2.045(9) .
Ni1 O6 1.738(7) .
Ni2 O1 1.995(8) .
Ni2 O2 1.760(6) .
Ni2 O4W 2.343(9) .
Ni2 O7 2.023(7) .
Ni2 O8 1.781(7) .
O1 C2 1.173(13) .
O1W H1WA 0.8500 .
O1W H1WB 0.8606 .
O2 C4 1.277(12) .
O2W H2WA 0.8847 .
O2W H2WB 0.8674 .
O3 C10 1.213(13) .
O4 C12 1.218(15) .
O4W H4WA 0.8502 .
O4W H4WB 0.8500 .
O5 C15 1.161(14) .
O6 C17 1.254(14) .
O7 C23 1.178(12) .
O8 C25 1.219(14) .
O9 C27 1.412(17) .
O10 C28 1.469(17) .
O11 C27 1.461(18) .
O12 C28 1.379(17) .
O13 C29 1.424(17) .
O14 Gd1 2.769(9) 2_454
O14 C29 1.383(17) .
N1 C5 1.330(14) .
N1 C9 1.159(13) .
N2 C18 1.367(14) .
N2 C22 1.149(12) .
C1 H1A 0.9602 .
C1 H1B 0.9603 .
C1 H1C 0.9597 .
C1 C2 1.452(17) .
C2 C3 1.219(15) .
C3 H3 0.9632 .
C3 C4 1.330(15) .
C4 C5 1.256(15) .
C5 C6 1.309(15) .
C6 H6 0.9324 .
C6 C7 1.180(17) .
C7 H7 0.9300 .
C7 C8 1.34(2) .
C8 H8 0.9300 .
C8 C9 1.335(16) .
C9 C10 1.452(16) .
C10 C11 1.188(15) .
C11 H11 0.9300 .
C11 C12 1.381(17) .
C12 C13 1.296(15) .
C13 H13A 0.9599 .
C13 H13B 0.9599 .
C13 H13C 0.9601 .
C14 H14A 0.9600 .
C14 H14B 0.9598 .
C14 H14C 0.9599 .
C14 C15 1.516(17) .
C15 C16 1.222(15) .
C16 H16 0.9596 .
C16 C17 1.366(16) .
C17 C18 1.288(14) .
C18 C19 1.342(16) .
C19 H19 0.9625 .
C19 C20 1.188(16) .
C20 H20 0.9300 .
C20 C21 1.395(19) .
C21 H21 0.9300 .
C21 C22 1.347(16) .
C22 C23 1.510(16) .
C23 C24 1.203(14) .
C24 H24 0.9300 .
C24 C25 1.360(17) .
C25 C26 1.317(15) .
C26 H26A 0.9599 .
C26 H26B 0.9600 .
C26 H26C 0.9600 .
C27 C28 1.465(19) .
C29 C29 1.30(2) 2_454
O1V H1VA 0.8509 .
O1V H1VB 0.8501 .
O1V H7WA 1.1137 .
O27W H27A 0.8498 .
O27W H27B 0.8500 .
O3W H3WA 0.8505 .
O3W H3WB 0.8499 .
O12W H12A 0.8504 .
O12W H12B 0.8494 .
O10W H10A 0.8503 .
O10W H10B 0.8497 .
O24W H24A 0.8433 .
O24W H24B 0.8540 .
O24W H25A 0.5335 .
O16W H16A 0.8907 .
O16W H16B 0.8493 .
O6W H6WA 0.8503 .
O6W H6WB 0.8501 .
O6W H7WB 0.9320 .
O17W H17A 0.8501 .
O17W H17B 0.8497 .
O21W H21A 0.8502 .
O21W H21B 0.8499 .
O21W H22A 1.2853 .
O20W H20A 0.7991 .
O20W H20B 0.8308 .
O19W H19A 0.8507 .
O19W H19B 0.8501 .
O19W H18B 1.2057 .
O23W H23A 0.8500 .
O23W H23B 0.8501 .
O26W H26D 0.8887 .
O26W H26E 0.8564 .
O28W H28A 0.8991 .
O28W H28B 0.8642 .
O5W H5WA 0.8499 .
O5W H5WB 0.8498 .
O22W H24A 1.4395 .
O22W H21B 1.4550 .
O22W H22A 0.8498 .
O22W H22B 0.8504 .
O9W H9WA 0.8501 .
O9W H9WB 0.8499 .
O9W H8WB 1.3658 .
O13W H13D 0.8530 .
O13W H13E 0.7189 .
O13W H14D 1.2915 .
O13W H14E 0.9889 .
O18W H19A 1.1634 .
O18W H19B 1.2892 .
O18W H18A 0.8703 .
O18W H18B 0.8436 .
O7W H6WA 0.6441 .
O7W H7WA 0.8860 .
O7W H7WB 0.8843 .
O25W H24B 1.2634 .
O25W H25A 0.8505 .
O25W H25B 0.8502 .
O8W O8W 1.76(6) 2_454
O8W H8WA 0.8305 .
O8W H8WB 0.8600 .
O15W H15A 0.8500 .
O15W H15B 0.8500 .
O15W H14D 1.4557 .
O11W H11A 0.8503 .
O11W H11B 0.8505 .
O14W H13E 0.6182 .
O14W H14D 0.8497 .
O14W H14E 0.8497 .

loop_
_geom_torsion_atom_site_label_1
_geom_torsion_atom_site_label_2
_geom_torsion_atom_site_label_3
_geom_torsion_atom_site_label_4
_geom_torsion
_geom_torsion_site_symmetry_1
_geom_torsion_site_symmetry_4
Gd1 Ni1 O3 C10 145.2(12) . .
Gd1 Ni1 O4 C12 29.3(14) . .
Gd1 Ni1 O5 C15 22.2(18) . .
Gd1 Ni1 O6 C17 154.6(11) . .
Gd1 Ni2 O1 C2 25.6(18) . .
Gd1 Ni2 O2 C4 156.7(10) . .
Gd1 Ni2 O7 C23 146.2(13) . .
Gd1 Ni2 O8 C25 26.3(14) . .
Gd1 O2 C4 C3 176.7(12) . .
Gd1 O2 C4 C5 -1.0(18) . .
Gd1 O3 C10 C9 -10.3(19) . .
Gd1 O3 C10 C11 170.2(13) . .
Gd1 O6 C17 C16 166.1(13) . .
Gd1 O6 C17 C18 -7(2) . .
Gd1 O7 C23 C22 -2.4(18) . .
Gd1 O7 C23 C24 175.7(11) . .
Gd1 O9 C27 O11 171.4(8) . .
Gd1 O9 C27 C28 -9.7(12) . .
Gd1 O10 C28 O12 171.6(8) . .
Gd1 O10 C28 C27 -9.2(13) . .
Gd1 O13 C29 O14 -177.2(10) . .
Gd1 O13 C29 C29 2.0(10) . 2_454
Gd1 O14 C29 O13 161.5(11) 2_454 .
Gd1 O14 C29 C29 -17.7(9) 2_454 2_454
Gd1 N1 C5 C4 0.0(18) . .
Gd1 N1 C5 C6 179.5(13) . .
Gd1 N1 C9 C8 176.0(12) . .
Gd1 N1 C9 C10 -2.4(17) . .
Gd1 N2 C18 C17 -10.0(18) . .
Gd1 N2 C18 C19 168.7(13) . .
Gd1 N2 C22 C21 -171.3(11) . .
Gd1 N2 C22 C23 4.1(16) . .
Gd1 C10 C11 C12 11(4) . .
Gd1 C23 C24 C25 -3(4) . .
Ni1 O3 C10 Gd1 -139.3(13) . .
Ni1 O3 C10 C9 -149.5(11) . .
Ni1 O3 C10 C11 31(2) . .
Ni1 O4 C12 C11 -12(3) . .
Ni1 O4 C12 C13 166.3(12) . .
Ni1 O5 C15 C14 165.1(12) . .
Ni1 O5 C15 C16 -13(3) . .
Ni1 O6 C17 C16 23(2) . .
Ni1 O6 C17 C18 -150.4(10) . .
Ni2 O1 C2 C1 174.6(13) . .
Ni2 O1 C2 C3 -1(3) . .
Ni2 O2 C4 C3 30(2) . .
Ni2 O2 C4 C5 -147.4(10) . .
Ni2 O7 C23 Gd1 -141.0(14) . .
Ni2 O7 C23 C22 -143.4(10) . .
Ni2 O7 C23 C24 34.7(19) . .
Ni2 O8 C25 C24 -9(3) . .
Ni2 O8 C25 C26 167.8(13) . .
O1 Ni2 O2 Gd1 174.8(4) . .
O1 Ni2 O2 C4 -28.4(9) . .
O1 Ni2 O7 Gd1 -56(2) . .
O1 Ni2 O7 C23 90(2) . .
O1 Ni2 O8 C25 -151.4(12) . .
O1 C2 C3 C4 -13(3) . .
O1W Ni1 O3 Gd1 -84.6(3) . .
O1W Ni1 O3 C10 60.6(11) . .
O1W Ni1 O4 C12 -70.2(12) . .
O1W Ni1 O5 C15 106.3(15) . .
O1W Ni1 O6 Gd1 99.5(3) . .
O1W Ni1 O6 C17 -105.8(10) . .
O2 Gd1 Ni1 O1W 49.4(5) . .
O2 Gd1 Ni1 O2W -132.1(4) . .
O2 Gd1 Ni1 O3 -48.8(6) . .
O2 Gd1 Ni1 O4 -54.2(6) . .
O2 Gd1 Ni1 O5 130.0(6) . .
O2 Gd1 Ni1 O6 127.1(5) . .
O2 Gd1 Ni2 O1 -7.3(6) . .
O2 Gd1 Ni2 O4W 93.6(4) . .
O2 Gd1 Ni2 O7 -177.1(5) . .
O2 Gd1 Ni2 O8 175.8(6) . .
O2 Gd1 O3 Ni1 154.3(3) . .
O2 Gd1 O3 C10 8.8(11) . .
O2 Gd1 O6 Ni1 -114.7(5) . .
O2 Gd1 O6 C17 98.1(13) . .
O2 Gd1 O7 Ni2 1.6(3) . .
O2 Gd1 O7 C23 -146.2(11) . .
O2 Gd1 O9 C27 -162.5(7) . .
O2 Gd1 O10 C28 19.9(9) . .
O2 Gd1 O13 C29 -108.1(9) . .
O2 Gd1 N1 C5 -0.3(10) . .
O2 Gd1 N1 C9 -178.5(12) . .
O2 Gd1 N2 C18 -142.5(10) . .
O2 Gd1 N2 C22 31.5(12) . .
O2 Gd1 C10 O3 -172.2(10) . .
O2 Gd1 C10 C9 -1.0(9) . .
O2 Gd1 C10 C11 166(3) . .
O2 Gd1 C23 O7 31.0(10) . .
O2 Gd1 C23 C22 -151.0(8) . .
O2 Gd1 C23 C24 22(3) . .
O2 Ni2 O1 C2 20.3(16) . .
O2 Ni2 O7 Gd1 -2.1(4) . .
O2 Ni2 O7 C23 144.1(11) . .
O2 Ni2 O8 C25 53(4) . .
O2 C4 C5 N1 0.5(17) . .
O2 C4 C5 C6 -179.1(13) . .
O2W Ni1 O3 Gd1 95.2(3) . .
O2W Ni1 O3 C10 -119.6(11) . .
O2W Ni1 O4 C12 112.1(12) . .
O2W Ni1 O5 C15 -73.7(15) . .
O2W Ni1 O6 Gd1 -82.7(3) . .
O2W Ni1 O6 C17 71.9(10) . .
O3 Gd1 Ni1 O1W 98.2(4) . .
O3 Gd1 Ni1 O2W -83.3(4) . .
O3 Gd1 Ni1 O4 -5.4(6) . .
O3 Gd1 Ni1 O5 178.8(6) . .
O3 Gd1 Ni1 O6 175.9(5) . .
O3 Gd1 Ni2 O1 -59.8(6) . .
O3 Gd1 Ni2 O2 -52.5(5) . .
O3 Gd1 Ni2 O4W 41.2(4) . .
O3 Gd1 Ni2 O7 130.5(5) . .
O3 Gd1 Ni2 O8 123.4(6) . .
O3 Gd1 O2 Ni2 146.5(4) . .
O3 Gd1 O2 C4 -2.4(12) . .
O3 Gd1 O6 Ni1 -2.7(3) . .
O3 Gd1 O6 C17 -149.9(13) . .
O3 Gd1 O7 Ni2 -108.2(6) . .
O3 Gd1 O7 C23 104.0(11) . .
O3 Gd1 O9 C27 75.2(7) . .
O3 Gd1 O10 C28 -93.5(8) . .
O3 Gd1 O13 C29 7.5(10) . .
O3 Gd1 N1 C5 176.7(12) . .
O3 Gd1 N1 C9 -1.4(11) . .
O3 Gd1 N2 C18 33.7(12) . .
O3 Gd1 N2 C22 -152.2(10) . .
O3 Gd1 C10 C9 171.2(16) . .
O3 Gd1 C10 C11 -22(3) . .
O3 Gd1 C23 O7 -111.7(10) . .
O3 Gd1 C23 C22 66.3(11) . .
O3 Gd1 C23 C24 -121(3) . .
O3 Ni1 O4 C12 26.0(12) . .
O3 Ni1 O5 C15 35(7) . .
O3 Ni1 O6 Gd1 2.6(3) . .
O3 Ni1 O6 C17 157.2(10) . .
O3 C10 C11 C12 -4(3) . .
O4 Ni1 O3 Gd1 175.6(5) . .
O4 Ni1 O3 C10 -39.2(11) . .
O4 Ni1 O5 C15 -154.4(15) . .
O4 Ni1 O6 Gd1 -11(5) . .
O4 Ni1 O6 C17 144(4) . .
O4W Ni2 O1 C2 -76.5(16) . .
O4W Ni2 O2 Gd1 -91.8(3) . .
O4W Ni2 O2 C4 64.9(9) . .
O4W Ni2 O7 Gd1 94.4(3) . .
O4W Ni2 O7 C23 -119.4(11) . .
O4W Ni2 O8 C25 116.3(12) . .
O5 Ni1 O3 Gd1 -13(7) . .
O5 Ni1 O3 C10 132(6) . .
O5 Ni1 O4 C12 -153.5(12) . .
O5 Ni1 O6 Gd1 -178.1(4) . .
O5 Ni1 O6 C17 -23.4(10) . .
O5 C15 C16 C17 -1(3) . .
O6 Gd1 Ni1 O1W -77.6(4) . .
O6 Gd1 Ni1 O2W 100.8(4) . .
O6 Gd1 Ni1 O3 -175.9(5) . .
O6 Gd1 Ni1 O4 178.7(6) . .
O6 Gd1 Ni1 O5 2.9(6) . .
O6 Gd1 Ni2 O1 120.2(6) . .
O6 Gd1 Ni2 O2 127.6(5) . .
O6 Gd1 Ni2 O4W -138.8(4) . .
O6 Gd1 Ni2 O7 -49.5(6) . .
O6 Gd1 Ni2 O8 -56.6(6) . .
O6 Gd1 O2 Ni2 -113.8(5) . .
O6 Gd1 O2 C4 97.3(12) . .
O6 Gd1 O3 Ni1 2.3(3) . .
O6 Gd1 O3 C10 -143.2(11) . .
O6 Gd1 O7 Ni2 153.4(3) . .
O6 Gd1 O7 C23 5.5(11) . .
O6 Gd1 O9 C27 20.7(8) . .
O6 Gd1 O10 C28 -164.1(8) . .
O6 Gd1 O13 C29 61.4(9) . .
O6 Gd1 N1 C5 -147.6(10) . .
O6 Gd1 N1 C9 34.3(12) . .
O6 Gd1 N2 C18 4.7(10) . .
O6 Gd1 N2 C22 178.8(12) . .
O6 Gd1 C10 O3 33.9(10) . .
O6 Gd1 C10 C9 -154.9(9) . .
O6 Gd1 C10 C11 12(3) . .
O6 Gd1 C23 O7 -175.1(10) . .
O6 Gd1 C23 C22 2.8(8) . .
O6 Gd1 C23 C24 176(3) . .
O6 Ni1 O3 Gd1 -3.1(4) . .
O6 Ni1 O3 C10 142.1(11) . .
O6 Ni1 O4 C12 40(5) . .
O6 Ni1 O5 C15 24.4(16) . .
O6 C17 C18 N2 9.4(18) . .
O6 C17 C18 C19 -169.6(14) . .
O7 Gd1 Ni1 O1W -130.9(4) . .
O7 Gd1 Ni1 O2W 47.5(4) . .
O7 Gd1 Ni1 O3 130.8(5) . .
O7 Gd1 Ni1 O4 125.4(6) . .
O7 Gd1 Ni1 O5 -50.4(6) . .
O7 Gd1 Ni1 O6 -53.3(5) . .
O7 Gd1 Ni2 O1 169.7(6) . .
O7 Gd1 Ni2 O2 177.1(5) . .
O7 Gd1 Ni2 O4W -89.3(4) . .
O7 Gd1 Ni2 O8 -7.1(6) . .
O7 Gd1 O2 Ni2 -1.9(3) . .
O7 Gd1 O2 C4 -150.8(12) . .
O7 Gd1 O3 Ni1 -110.1(6) . .
O7 Gd1 O3 C10 104.5(11) . .
O7 Gd1 O6 Ni1 146.1(3) . .
O7 Gd1 O6 C17 -1.1(14) . .
O7 Gd1 O9 C27 -91.3(7) . .
O7 Gd1 O10 C28 73.0(8) . .
O7 Gd1 O13 C29 -176.5(10) . .
O7 Gd1 N1 C5 28.5(12) . .
O7 Gd1 N1 C9 -149.6(11) . .
O7 Gd1 N2 C18 -178.0(12) . .
O7 Gd1 N2 C22 -4.0(10) . .
O7 Gd1 C10 O3 -111.9(11) . .
O7 Gd1 C10 C9 59.3(11) . .
O7 Gd1 C10 C11 -134(3) . .
O7 Gd1 C23 C22 178.0(15) . .
O7 Gd1 C23 C24 -9(2) . .
O7 Ni2 O1 C2 74(3) . .
O7 Ni2 O2 Gd1 1.9(3) . .
O7 Ni2 O2 C4 158.6(9) . .
O7 Ni2 O8 C25 21.8(12) . .
O7 C23 C24 C25 -9(3) . .
O8 Ni2 O1 C2 -156.9(16) . .
O8 Ni2 O2 Gd1 -29(4) . .
O8 Ni2 O2 C4 128(3) . .
O8 Ni2 O7 Gd1 174.4(5) . .
O8 Ni2 O7 C23 -39.3(11) . .
O9 Gd1 Ni1 O1W 145.5(3) . .
O9 Gd1 Ni1 O2W -36.1(3) . .
O9 Gd1 Ni1 O3 47.2(4) . .
O9 Gd1 Ni1 O4 41.8(5) . .
O9 Gd1 Ni1 O5 -134.0(5) . .
O9 Gd1 Ni1 O6 -136.9(4) . .
O9 Gd1 Ni2 O1 -104.9(5) . .
O9 Gd1 Ni2 O2 -97.5(4) . .
O9 Gd1 Ni2 O4W -3.9(2) . .
O9 Gd1 Ni2 O7 85.4(4) . .
O9 Gd1 Ni2 O8 78.3(5) . .
O9 Gd1 O2 Ni2 71.6(3) . .
O9 Gd1 O2 C4 -77.4(11) . .
O9 Gd1 O3 Ni1 -136.8(4) . .
O9 Gd1 O3 C10 77.7(10) . .
O9 Gd1 O6 Ni1 58.4(4) . .
O9 Gd1 O6 C17 -88.8(13) . .
O9 Gd1 O7 Ni2 -79.5(4) . .
O9 Gd1 O7 C23 132.6(10) . .
O9 Gd1 O10 C28 3.3(7) . .
O9 Gd1 O13 C29 -139.8(9) . .
O9 Gd1 N1 C5 83.9(11) . .
O9 Gd1 N1 C9 -94.3(11) . .
O9 Gd1 N2 C18 129.9(11) . .
O9 Gd1 N2 C22 -56.1(11) . .
O9 Gd1 C10 O3 -99.9(10) . .
O9 Gd1 C10 C9 71.3(8) . .
O9 Gd1 C10 C11 -122(3) . .
O9 Gd1 C23 O7 -43.8(10) . .
O9 Gd1 C23 C22 134.2(8) . .
O9 Gd1 C23 C24 -53(3) . .
O9 C27 C28 O10 10.8(13) . .
O9 C27 C28 O12 -169.9(9) . .
O10 Gd1 Ni1 O1W -176.6(3) . .
O10 Gd1 Ni1 O2W 1.8(3) . .
O10 Gd1 Ni1 O3 85.1(4) . .
O10 Gd1 Ni1 O4 79.7(5) . .
O10 Gd1 Ni1 O5 -96.1(5) . .
O10 Gd1 Ni1 O6 -99.0(4) . .
O10 Gd1 Ni2 O1 -143.1(5) . .
O10 Gd1 Ni2 O2 -135.7(4) . .
O10 Gd1 Ni2 O4W -42.1(3) . .
O10 Gd1 Ni2 O7 47.2(4) . .
O10 Gd1 Ni2 O8 40.1(5) . .
O10 Gd1 O2 Ni2 57.4(4) . .
O10 Gd1 O2 C4 -91.5(11) . .
O10 Gd1 O3 Ni1 -81.8(4) . .
O10 Gd1 O3 C10 132.8(11) . .
O10 Gd1 O6 Ni1 72.3(3) . .
O10 Gd1 O6 C17 -74.8(13) . .
O10 Gd1 O7 Ni2 -135.2(4) . .
O10 Gd1 O7 C23 76.9(10) . .
O10 Gd1 O9 C27 4.0(7) . .
O10 Gd1 O13 C29 117.0(9) . .
O10 Gd1 N1 C5 120.6(11) . .
O10 Gd1 N1 C9 -57.6(11) . .
O10 Gd1 N2 C18 93.1(11) . .
O10 Gd1 N2 C22 -92.9(11) . .
O10 Gd1 C10 O3 -44.4(10) . .
O10 Gd1 C10 C9 126.8(9) . .
O10 Gd1 C10 C11 -66(3) . .
O10 Gd1 C23 O7 -99.7(10) . .
O10 Gd1 C23 C22 78.2(8) . .
O10 Gd1 C23 C24 -109(3) . .
O11 C27 C28 O10 -170.2(8) . .
O11 C27 C28 O12 9.1(14) . .
O13 Gd1 Ni1 O1W -34.9(3) . .
O13 Gd1 Ni1 O2W 143.6(3) . .
O13 Gd1 Ni1 O3 -133.1(4) . .
O13 Gd1 Ni1 O4 -138.5(5) . .
O13 Gd1 Ni1 O5 45.7(5) . .
O13 Gd1 Ni1 O6 42.8(4) . .
O13 Gd1 Ni2 O1 74.9(5) . .
O13 Gd1 Ni2 O2 82.3(4) . .
O13 Gd1 Ni2 O4W 175.9(2) . .
O13 Gd1 Ni2 O7 -94.8(4) . .
O13 Gd1 Ni2 O8 -101.9(5) . .
O13 Gd1 O2 Ni2 -89.9(4) . .
O13 Gd1 O2 C4 121.2(12) . .
O13 Gd1 O3 Ni1 61.6(4) . .
O13 Gd1 O3 C10 -83.9(11) . .
O13 Gd1 O6 Ni1 -138.1(4) . .
O13 Gd1 O6 C17 74.7(13) . .
O13 Gd1 O7 Ni2 78.6(3) . .
O13 Gd1 O7 C23 -69.3(10) . .
O13 Gd1 O9 C27 -130.7(7) . .
O13 Gd1 O10 C28 139.6(7) . .
O13 Gd1 N1 C5 -59.3(11) . .
O13 Gd1 N1 C9 122.6(11) . .
O13 Gd1 N2 C18 -88.3(11) . .
O13 Gd1 N2 C22 85.7(11) . .
O13 Gd1 C10 O3 109.6(10) . .
O13 Gd1 C10 C9 -79.2(9) . .
O13 Gd1 C10 C11 88(3) . .
O13 Gd1 C23 O7 107.1(10) . .
O13 Gd1 C23 C22 -74.9(8) . .
O13 Gd1 C23 C24 98(3) . .
O14 Gd1 Ni1 O1W 1.0(3) 2_454 .
O14 Gd1 Ni1 O2W 179.5(3) 2_454 .
O14 Gd1 Ni1 O3 -97.2(4) 2_454 .
O14 Gd1 Ni1 O4 -102.7(5) 2_454 .
O14 Gd1 Ni1 O5 81.5(5) 2_454 .
O14 Gd1 Ni1 O6 78.6(4) 2_454 .
O14 Gd1 Ni2 O1 39.3(5) 2_454 .
O14 Gd1 Ni2 O2 46.6(4) 2_454 .
O14 Gd1 Ni2 O4W 140.2(3) 2_454 .
O14 Gd1 Ni2 O7 -130.5(4) 2_454 .
O14 Gd1 Ni2 O8 -137.6(5) 2_454 .
O14 Gd1 O2 Ni2 -137.1(4) 2_454 .
O14 Gd1 O2 C4 74.0(11) 2_454 .
O14 Gd1 O3 Ni1 72.7(3) 2_454 .
O14 Gd1 O3 C10 -72.8(10) 2_454 .
O14 Gd1 O6 Ni1 -89.5(3) 2_454 .
O14 Gd1 O6 C17 123.3(13) 2_454 .
O14 Gd1 O7 Ni2 68.2(5) 2_454 .
O14 Gd1 O7 C23 -79.6(10) 2_454 .
O14 Gd1 O9 C27 136.9(7) 2_454 .
O14 Gd1 O10 C28 -136.4(8) 2_454 .
O14 Gd1 O13 C29 -7.2(9) 2_454 .
O14 Gd1 N1 C5 -99.1(11) 2_454 .
O14 Gd1 N1 C9 82.8(11) 2_454 .
O14 Gd1 N2 C18 -48.4(11) 2_454 .
O14 Gd1 N2 C22 125.7(11) 2_454 .
O14 Gd1 C10 O3 102.5(10) 2_454 .
O14 Gd1 C10 C9 -86.3(8) 2_454 .
O14 Gd1 C10 C11 80(3) 2_454 .
O14 Gd1 C23 O7 114.8(10) 2_454 .
O14 Gd1 C23 C22 -67.3(8) 2_454 .
O14 Gd1 C23 C24 106(3) 2_454 .
N1 Gd1 Ni1 O1W 71.9(3) . .
N1 Gd1 Ni1 O2W -109.6(3) . .
N1 Gd1 Ni1 O3 -26.3(4) . .
N1 Gd1 Ni1 O4 -31.8(5) . .
N1 Gd1 Ni1 O5 152.4(5) . .
N1 Gd1 Ni1 O6 149.5(4) . .
N1 Gd1 Ni2 O1 -31.4(5) . .
N1 Gd1 Ni2 O2 -24.0(5) . .
N1 Gd1 Ni2 O4W 69.6(3) . .
N1 Gd1 Ni2 O7 158.9(5) . .
N1 Gd1 Ni2 O8 151.8(5) . .
N1 Gd1 O2 Ni2 149.6(6) . .
N1 Gd1 O2 C4 0.7(11) . .
N1 Gd1 O3 Ni1 151.6(5) . .
N1 Gd1 O3 C10 6.1(10) . .
N1 Gd1 O6 Ni1 -38.0(5) . .
N1 Gd1 O6 C17 174.8(12) . .
N1 Gd1 O7 Ni2 -23.0(5) . .
N1 Gd1 O7 C23 -170.8(10) . .
N1 Gd1 O9 C27 142.2(8) . .
N1 Gd1 O10 C28 -40.1(8) . .
N1 Gd1 O13 C29 -63.3(10) . .
N1 Gd1 N2 C18 -69(3) . .
N1 Gd1 N2 C22 105(3) . .
N1 Gd1 C10 O3 -172.3(13) . .
N1 Gd1 C10 C9 -1.1(8) . .
N1 Gd1 C10 C11 166(3) . .
N1 Gd1 C23 O7 11.6(12) . .
N1 Gd1 C23 C22 -170.4(7) . .
N1 Gd1 C23 C24 3(3) . .
N1 C5 C6 C7 5(3) . .
N1 C9 C10 Gd1 1.8(13) . .
N1 C9 C10 O3 8(2) . .
N1 C9 C10 C11 -172.3(16) . .
N2 Gd1 Ni1 O1W -102.1(3) . .
N2 Gd1 Ni1 O2W 76.3(3) . .
N2 Gd1 Ni1 O3 159.6(4) . .
N2 Gd1 Ni1 O4 154.2(5) . .
N2 Gd1 Ni1 O5 -21.6(5) . .
N2 Gd1 Ni1 O6 -24.5(4) . .
N2 Gd1 Ni2 O1 142.7(5) . .
N2 Gd1 Ni2 O2 150.0(5) . .
N2 Gd1 Ni2 O4W -116.4(3) . .
N2 Gd1 Ni2 O7 -27.1(5) . .
N2 Gd1 Ni2 O8 -34.2(5) . .
N2 Gd1 O2 Ni2 -37.4(6) . .
N2 Gd1 O2 C4 173.6(11) . .
N2 Gd1 O3 Ni1 -22.2(5) . .
N2 Gd1 O3 C10 -167.7(10) . .
N2 Gd1 O6 Ni1 149.0(5) . .
N2 Gd1 O6 C17 1.8(12) . .
N2 Gd1 O7 Ni2 150.9(5) . .
N2 Gd1 O7 C23 3.1(10) . .
N2 Gd1 O9 C27 -39.9(8) . .
N2 Gd1 O10 C28 141.8(8) . .
N2 Gd1 O13 C29 114.8(10) . .
N2 Gd1 N1 C5 -78(3) . .
N2 Gd1 N1 C9 104(3) . .
N2 Gd1 C10 O3 15.8(13) . .
N2 Gd1 C10 C9 -173.0(7) . .
N2 Gd1 C10 C11 -6(3) . .
N2 Gd1 C23 O7 -176.2(12) . .
N2 Gd1 C23 C22 1.8(7) . .
N2 Gd1 C23 C24 175(3) . .
N2 C18 C19 C20 5(3) . .
N2 C22 C23 Gd1 -3.3(13) . .
N2 C22 C23 O7 -2(2) . .
N2 C22 C23 C24 -179.8(15) . .
C1 C2 C3 C4 171.3(16) . .
C2 C3 C4 O2 -3(3) . .
C2 C3 C4 C5 174.1(18) . .
C3 C4 C5 N1 -177.6(13) . .
C3 C4 C5 C6 3(2) . .
C4 C5 C6 C7 -176.0(18) . .
C5 N1 C9 C8 -2(2) . .
C5 N1 C9 C10 179.2(12) . .
C5 C6 C7 C8 -1(3) . .
C6 C7 C8 C9 -3(3) . .
C7 C8 C9 N1 6(3) . .
C7 C8 C9 C10 -176.4(19) . .
C8 C9 C10 Gd1 -176.2(19) . .
C8 C9 C10 O3 -170.0(17) . .
C8 C9 C10 C11 10(3) . .
C9 N1 C5 C4 178.2(14) . .
C9 N1 C5 C6 -2(2) . .
C9 C10 C11 C12 176.2(15) . .
C10 Gd1 Ni1 O1W 84.3(4) . .
C10 Gd1 Ni1 O2W -97.2(4) . .
C10 Gd1 Ni1 O3 -13.9(5) . .
C10 Gd1 Ni1 O4 -19.3(5) . .
C10 Gd1 Ni1 O5 164.9(6) . .
C10 Gd1 Ni1 O6 162.0(5) . .
C10 Gd1 Ni2 O1 -45.1(6) . .
C10 Gd1 Ni2 O2 -37.7(5) . .
C10 Gd1 Ni2 O4W 55.9(4) . .
C10 Gd1 Ni2 O7 145.2(5) . .
C10 Gd1 Ni2 O8 138.1(5) . .
C10 Gd1 O2 Ni2 149.6(4) . .
C10 Gd1 O2 C4 0.7(12) . .
C10 Gd1 O3 Ni1 145.5(12) . .
C10 Gd1 O6 Ni1 -14.7(4) . .
C10 Gd1 O6 C17 -161.9(13) . .
C10 Gd1 O7 Ni2 -66.8(8) . .
C10 Gd1 O7 C23 145.4(10) . .
C10 Gd1 O9 C27 95.2(8) . .
C10 Gd1 O10 C28 -78.7(8) . .
C10 Gd1 O13 C29 -16.3(10) . .
C10 Gd1 N1 C5 179.6(13) . .
C10 Gd1 N1 C9 1.5(10) . .
C10 Gd1 N2 C18 27.8(13) . .
C10 Gd1 N2 C22 -158.2(10) . .
C10 Gd1 C23 O7 -71.0(15) . .
C10 Gd1 C23 C22 107.0(13) . .
C10 Gd1 C23 C24 -80(3) . .
C10 C11 C12 O4 -8(3) . .
C10 C11 C12 C13 172.9(17) . .
C14 C15 C16 C17 -179.3(16) . .
C15 C16 C17 O6 -5(3) . .
C15 C16 C17 C18 168.4(17) . .
C16 C17 C18 N2 -165.5(13) . .
C16 C17 C18 C19 16(2) . .
C17 C18 C19 C20 -176.6(16) . .
C18 N2 C22 C21 3(2) . .
C18 N2 C22 C23 178.8(12) . .
C18 C19 C20 C21 -3(3) . .
C19 C20 C21 C22 3(3) . .
C20 C21 C22 N2 -3(3) . .
C20 C21 C22 C23 -177.6(17) . .
C21 C22 C23 Gd1 171.1(18) . .
C21 C22 C23 O7 172.6(16) . .
C21 C22 C23 C24 -5(3) . .
C22 N2 C18 C17 176.2(14) . .
C22 N2 C18 C19 -5(2) . .
C22 C23 C24 C25 169.0(16) . .
C23 Gd1 Ni1 O1W -117.4(4) . .
C23 Gd1 Ni1 O2W 61.0(4) . .
C23 Gd1 Ni1 O3 144.3(5) . .
C23 Gd1 Ni1 O4 138.9(5) . .
C23 Gd1 Ni1 O5 -36.9(6) . .
C23 Gd1 Ni1 O6 -39.8(5) . .
C23 Gd1 Ni2 O1 156.8(6) . .
C23 Gd1 Ni2 O2 164.1(5) . .
C23 Gd1 Ni2 O4W -102.2(4) . .
C23 Gd1 Ni2 O7 -12.9(5) . .
C23 Gd1 Ni2 O8 -20.0(6) . .
C23 Gd1 O2 Ni2 -12.8(4) . .
C23 Gd1 O2 C4 -161.8(12) . .
C23 Gd1 O3 Ni1 -69.5(8) . .
C23 Gd1 O3 C10 145.1(10) . .
C23 Gd1 O6 Ni1 148.0(4) . .
C23 Gd1 O6 C17 0.8(13) . .
C23 Gd1 O7 Ni2 147.9(12) . .
C23 Gd1 O9 C27 -76.7(7) . .
C23 Gd1 O10 C28 92.8(8) . .
C23 Gd1 O13 C29 164.3(10) . .
C23 Gd1 N1 C5 24.2(13) . .
C23 Gd1 N1 C9 -153.9(10) . .
C23 Gd1 N2 C18 -176.6(13) . .
C23 Gd1 N2 C22 -2.5(10) . .
C23 Gd1 C10 O3 -72.5(16) . .
C23 Gd1 C10 C9 98.7(13) . .
C23 Gd1 C10 C11 -95(3) . .
C23 C24 C25 O8 -6(3) . .
C23 C24 C25 C26 177.7(18) . .
